data_4333866
loop_
_publ_author_name
'Yann Gloaguen'
'Wesley Jacobs'
'Bas de Bruin'
'Martin Lutz'
'Jarl Ivar van der Vlugt'

_publ_contact_author_address
; Bijvoet Center for Biomolecular Research
  Crystal and Structural Chemistry
  Utrecht University
  Padualaan 8
  3584 CH Utrecht
  The Netherlands
;
_publ_contact_author_email m.lutz@uu.nl
_publ_contact_author_fax '[+31] 30 2533940'
_publ_contact_author_name 'Martin Lutz'
_publ_contact_author_phone '[+31] 30 2533902'
_publ_section_title
;
 Reactivity of a Mononuclear Iridium(I) Species Bearing a Terminal
 Phosphido Fragment Embedded in a Triphosphorus Ligand
;
_journal_name_full 'Inorganic Chemistry'
_journal_page_first 1682
_journal_page_last 1684
_journal_paper_doi 10.1021/ic302301h
_journal_volume 52
_journal_year 2013
_chemical_formula_moiety 'C44 H40 Au Cl Ir P3, 2.5(C6 H6)'
_chemical_formula_sum 'C59 H55 Au Cl Ir P3'
_chemical_formula_weight 1281.56
_chemical_name_systematic
; 
 ? 
;
_space_group_IT_number 14
_symmetry_cell_setting monoclinic
_symmetry_space_group_name_Hall '-P 2ybc'
_symmetry_space_group_name_H-M 'P 1 21/c 1'
_atom_sites_solution_hydrogens difmap
_atom_sites_solution_primary direct
_atom_sites_solution_secondary difmap
_audit_creation_method SHELXL-97
_cell_angle_alpha 90.00
_cell_angle_beta 97.098(1)
_cell_angle_gamma 90.00
_cell_formula_units_Z 4
_cell_length_a 9.8713(2)
_cell_length_b 23.4251(5)
_cell_length_c 21.4253(5)
_cell_measurement_reflns_used 58510
_cell_measurement_temperature 150(2)
_cell_measurement_theta_max 27.50
_cell_measurement_theta_min 1.74
_cell_volume 4916.34(18)
_computing_cell_refinement Peakref
_computing_data_collection Apex2
_computing_data_reduction 'Eval15, SADABS-2008/1'
_computing_structure_refinement 'SHELXL-97 (Sheldrick, 2008)'
_computing_structure_solution 'DIRDIF-08 (Beurskens et al., 2008)'
_diffrn_ambient_temperature 150(2)
_diffrn_measured_fraction_theta_full 0.999
_diffrn_measured_fraction_theta_max 0.999
_diffrn_measurement_device_type 'Bruker Kappa ApexII'
_diffrn_measurement_method '\f and \w scans'
_diffrn_radiation_monochromator graphite
_diffrn_radiation_source 'fine-focus sealed tube'
_diffrn_radiation_type MoK\a
_diffrn_radiation_wavelength 0.71073
_diffrn_reflns_av_R_equivalents 0.0418
_diffrn_reflns_av_sigmaI/netI 0.0290
_diffrn_reflns_limit_h_max 12
_diffrn_reflns_limit_h_min -12
_diffrn_reflns_limit_k_max 30
_diffrn_reflns_limit_k_min -30
_diffrn_reflns_limit_l_max 27
_diffrn_reflns_limit_l_min -27
_diffrn_reflns_number 79733
_diffrn_reflns_theta_full 27.47
_diffrn_reflns_theta_max 27.47
_diffrn_reflns_theta_min 1.74
_exptl_absorpt_coefficient_mu 5.876
_exptl_absorpt_correction_T_max 0.8193
_exptl_absorpt_correction_T_min 0.4099
_exptl_absorpt_correction_type analytical
_exptl_absorpt_process_details SADABS-2008/1
_exptl_crystal_colour 'pale yellow'
_exptl_crystal_density_diffrn 1.731
_exptl_crystal_description needle
_exptl_crystal_F_000 2508
_exptl_crystal_size_max 0.26
_exptl_crystal_size_mid 0.08
_exptl_crystal_size_min 0.06
_refine_diff_density_max 0.698
_refine_diff_density_min -0.881
_refine_diff_density_rms 0.100
_refine_ls_extinction_method none
_refine_ls_goodness_of_fit_ref 1.040
_refine_ls_hydrogen_treatment mixed
_refine_ls_matrix_type full
_refine_ls_number_parameters 602
_refine_ls_number_reflns 11244
_refine_ls_number_restraints 0
_refine_ls_restrained_S_all 1.040
_refine_ls_R_factor_all 0.0297
_refine_ls_R_factor_gt 0.0211
_refine_ls_shift/su_max 0.002
_refine_ls_shift/su_mean 0.000
_refine_ls_structure_factor_coef Fsqd
_refine_ls_weighting_details 'calc w=1/[\s^2^(Fo^2^)+(0.0184P)^2^+1.7836P] where P=(Fo^2^+2Fc^2^)/3'
_refine_ls_weighting_scheme calc
_refine_ls_wR_factor_gt 0.0423
_refine_ls_wR_factor_ref 0.0441
_reflns_number_gt 9605
_reflns_number_total 11244
_reflns_threshold_expression I>2\s(I)
_cod_data_source_file ic302301h_si_002_1.cif
_cod_data_source_block l0331a
_cod_original_cell_volume 4916.36(18)
_cod_original_sg_symbol_H-M 'P 21/c'
_cod_database_code 4333866

loop_
_symmetry_equiv_pos_as_xyz
'x, y, z'
'-x, y+1/2, -z+1/2'
'-x, -y, -z'
'x, -y-1/2, z-1/2'

loop_
_atom_site_label
_atom_site_type_symbol
_atom_site_fract_x
_atom_site_fract_y
_atom_site_fract_z
_atom_site_U_iso_or_equiv
_atom_site_adp_type
_atom_site_occupancy
_atom_site_symmetry_multiplicity
_atom_site_calc_flag
_atom_site_refinement_flags
Au1 Au 0.483584(11) 0.173375(5) 0.245708(5) 0.01804(3) Uani 1 1 d .
Ir1 Ir 0.499505(10) 0.265272(4) 0.090473(5) 0.01152(3) Uani 1 1 d .
Cl1 Cl 0.36958(10) 0.14975(4) 0.32986(4) 0.0427(2) Uani 1 1 d .
P1 P 0.58976(7) 0.19712(3) 0.16159(3) 0.01291(14) Uani 1 1 d .
P2 P 0.54230(7) 0.19883(3) 0.01448(3) 0.01284(14) Uani 1 1 d .
P3 P 0.69428(7) 0.31685(3) 0.12650(3) 0.01310(14) Uani 1 1 d .
C1 C 0.3757(3) 0.30999(12) 0.00769(14) 0.0193(6) Uani 1 1 d .
H1 H 0.420(3) 0.3057(12) -0.0279(14) 0.016(8) Uiso 1 1 d .
C2 C 0.4206(3) 0.35132(12) 0.05248(14) 0.0184(6) Uani 1 1 d .
H2 H 0.494(3) 0.3731(12) 0.0435(14) 0.020(8) Uiso 1 1 d .
C3 C 0.3228(3) 0.38018(12) 0.09272(14) 0.0213(6) Uani 1 1 d .
H3A H 0.3516 0.4203 0.1002 0.026 Uiso 1 1 calc R
H3B H 0.2301 0.3805 0.0691 0.026 Uiso 1 1 calc R
C4 C 0.3170(3) 0.35095(12) 0.15594(14) 0.0205(6) Uani 1 1 d .
H4A H 0.3794 0.3709 0.1885 0.025 Uiso 1 1 calc R
H4B H 0.2233 0.3543 0.1675 0.025 Uiso 1 1 calc R
C5 C 0.3562(3) 0.28829(12) 0.15513(14) 0.0172(6) Uani 1 1 d .
H5 H 0.386(3) 0.2737(11) 0.1960(13) 0.013(7) Uiso 1 1 d .
C6 C 0.2926(3) 0.24840(13) 0.11010(14) 0.0179(6) Uani 1 1 d .
H6 H 0.286(3) 0.2129(13) 0.1232(13) 0.019(8) Uiso 1 1 d .
C7 C 0.1785(3) 0.26660(13) 0.05868(15) 0.0243(7) Uani 1 1 d .
H7A H 0.1165 0.2338 0.0484 0.029 Uiso 1 1 calc R
H7B H 0.1248 0.2975 0.0753 0.029 Uiso 1 1 calc R
C8 C 0.2307(3) 0.28744(13) -0.00175(14) 0.0247(7) Uani 1 1 d .
H8A H 0.2256 0.2555 -0.0322 0.030 Uiso 1 1 calc R
H8B H 0.1694 0.3180 -0.0205 0.030 Uiso 1 1 calc R
C9 C 0.7693(3) 0.21646(11) 0.18862(12) 0.0142(6) Uani 1 1 d .
C10 C 0.8576(3) 0.17940(12) 0.22551(13) 0.0180(6) Uani 1 1 d .
H10 H 0.8249 0.1435 0.2379 0.022 Uiso 1 1 calc R
C11 C 0.9919(3) 0.19472(13) 0.24402(13) 0.0207(6) Uani 1 1 d .
H11 H 1.0513 0.1691 0.2684 0.025 Uiso 1 1 calc R
C12 C 1.0402(3) 0.24758(13) 0.22704(14) 0.0217(7) Uani 1 1 d .
H12 H 1.1326 0.2579 0.2395 0.026 Uiso 1 1 calc R
C13 C 0.9525(3) 0.28519(13) 0.19183(14) 0.0218(6) Uani 1 1 d .
H13 H 0.9848 0.3216 0.1810 0.026 Uiso 1 1 calc R
C14 C 0.8169(3) 0.26972(11) 0.17215(13) 0.0151(6) Uani 1 1 d .
C15 C 0.7990(3) 0.35754(11) 0.07722(13) 0.0148(6) Uani 1 1 d .
C16 C 0.7948(3) 0.34358(12) 0.01429(14) 0.0212(6) Uani 1 1 d .
H16 H 0.7341 0.3146 -0.0031 0.025 Uiso 1 1 calc R
C17 C 0.8779(3) 0.37119(13) -0.02397(14) 0.0257(7) Uani 1 1 d .
H17 H 0.8738 0.3609 -0.0671 0.031 Uiso 1 1 calc R
C18 C 0.9667(3) 0.41366(12) 0.00046(15) 0.0234(7) Uani 1 1 d .
H18 H 1.0241 0.4323 -0.0256 0.028 Uiso 1 1 calc R
C19 C 0.9710(3) 0.42868(12) 0.06328(15) 0.0214(7) Uani 1 1 d .
H19 H 1.0311 0.4580 0.0803 0.026 Uiso 1 1 calc R
C20 C 0.8875(3) 0.40100(12) 0.10154(14) 0.0193(6) Uani 1 1 d .
H20 H 0.8906 0.4117 0.1445 0.023 Uiso 1 1 calc R
C21 C 0.6603(3) 0.37087(12) 0.18447(13) 0.0167(6) Uani 1 1 d .
C22 C 0.6226(3) 0.42637(12) 0.16549(15) 0.0213(6) Uani 1 1 d .
H22 H 0.6265 0.4376 0.1231 0.026 Uiso 1 1 calc R
C23 C 0.5797(3) 0.46515(13) 0.20774(15) 0.0262(7) Uani 1 1 d .
H23 H 0.5532 0.5025 0.1941 0.031 Uiso 1 1 calc R
C24 C 0.5754(3) 0.44972(15) 0.26959(16) 0.0335(8) Uani 1 1 d .
H24 H 0.5451 0.4762 0.2984 0.040 Uiso 1 1 calc R
C25 C 0.6156(3) 0.39538(15) 0.28939(15) 0.0317(8) Uani 1 1 d .
H25 H 0.6144 0.3849 0.3322 0.038 Uiso 1 1 calc R
C26 C 0.6575(3) 0.35608(13) 0.24745(14) 0.0234(7) Uani 1 1 d .
H26 H 0.6845 0.3189 0.2616 0.028 Uiso 1 1 calc R
C27 C 0.6137(3) 0.13049(11) 0.11893(13) 0.0134(6) Uani 1 1 d .
C28 C 0.6414(3) 0.07787(12) 0.15012(14) 0.0180(6) Uani 1 1 d .
H28 H 0.6493 0.0763 0.1947 0.022 Uiso 1 1 calc R
C29 C 0.6569(3) 0.02875(12) 0.11622(14) 0.0195(6) Uani 1 1 d .
H29 H 0.6765 -0.0063 0.1377 0.023 Uiso 1 1 calc R
C30 C 0.6440(3) 0.03023(12) 0.05079(14) 0.0201(6) Uani 1 1 d .
H30 H 0.6547 -0.0037 0.0276 0.024 Uiso 1 1 calc R
C31 C 0.6156(3) 0.08139(12) 0.01977(14) 0.0192(6) Uani 1 1 d .
H31 H 0.6067 0.0824 -0.0249 0.023 Uiso 1 1 calc R
C32 C 0.5998(3) 0.13181(11) 0.05346(13) 0.0137(6) Uani 1 1 d .
C33 C 0.6685(3) 0.21183(12) -0.03983(12) 0.0144(6) Uani 1 1 d .
C34 C 0.8003(3) 0.19094(12) -0.02664(14) 0.0210(6) Uani 1 1 d .
H34 H 0.8230 0.1669 0.0088 0.025 Uiso 1 1 calc R
C35 C 0.8991(3) 0.20490(14) -0.06475(15) 0.0280(7) Uani 1 1 d .
H35 H 0.9894 0.1907 -0.0548 0.034 Uiso 1 1 calc R
C36 C 0.8681(3) 0.23896(14) -0.11671(15) 0.0270(7) Uani 1 1 d .
H36 H 0.9356 0.2473 -0.1434 0.032 Uiso 1 1 calc R
C37 C 0.7379(3) 0.26105(13) -0.12997(13) 0.0227(7) Uani 1 1 d .
H37 H 0.7163 0.2851 -0.1655 0.027 Uiso 1 1 calc R
C38 C 0.6390(3) 0.24834(12) -0.09170(13) 0.0176(6) Uani 1 1 d .
H38 H 0.5504 0.2644 -0.1006 0.021 Uiso 1 1 calc R
C39 C 0.3954(3) 0.16838(11) -0.03683(13) 0.0155(6) Uani 1 1 d .
C40 C 0.2979(3) 0.14108(12) -0.00567(14) 0.0190(6) Uani 1 1 d .
H40 H 0.3075 0.1414 0.0390 0.023 Uiso 1 1 calc R
C41 C 0.1870(3) 0.11348(12) -0.03853(15) 0.0223(7) Uani 1 1 d .
H41 H 0.1227 0.0942 -0.0165 0.027 Uiso 1 1 calc R
C42 C 0.1707(3) 0.11420(13) -0.10367(15) 0.0271(7) Uani 1 1 d .
H42 H 0.0940 0.0960 -0.1265 0.033 Uiso 1 1 calc R
C43 C 0.2646(3) 0.14111(15) -0.13510(15) 0.0308(8) Uani 1 1 d .
H43 H 0.2526 0.1416 -0.1798 0.037 Uiso 1 1 calc R
C44 C 0.3782(3) 0.16797(13) -0.10234(14) 0.0238(7) Uani 1 1 d .
H44 H 0.4437 0.1860 -0.1247 0.029 Uiso 1 1 calc R
C45 C 0.0125(3) 0.07464(14) 0.11495(17) 0.0332(8) Uani 1 1 d .
H45 H -0.0703 0.0945 0.1182 0.040 Uiso 1 1 calc R
C46 C 0.0104(3) 0.02296(15) 0.08400(15) 0.0315(8) Uani 1 1 d .
H46 H -0.0742 0.0069 0.0664 0.038 Uiso 1 1 calc R
C47 C 0.1304(3) -0.00553(14) 0.07841(15) 0.0288(7) Uani 1 1 d .
H47 H 0.1284 -0.0411 0.0570 0.035 Uiso 1 1 calc R
C48 C 0.2531(3) 0.01748(14) 0.10389(15) 0.0292(8) Uani 1 1 d .
H48 H 0.3359 -0.0019 0.0993 0.035 Uiso 1 1 calc R
C49 C 0.2562(3) 0.06851(14) 0.13597(15) 0.0303(8) Uani 1 1 d .
H49 H 0.3410 0.0838 0.1544 0.036 Uiso 1 1 calc R
C50 C 0.1364(4) 0.09737(14) 0.14141(16) 0.0334(8) Uani 1 1 d .
H50 H 0.1387 0.1327 0.1632 0.040 Uiso 1 1 calc R
C51 C 0.8514(4) 0.04326(17) 0.32809(18) 0.0444(10) Uani 1 1 d .
H51 H 0.7885 0.0614 0.3518 0.053 Uiso 1 1 calc R
C52 C 0.9814(4) 0.06449(15) 0.32845(17) 0.0380(9) Uani 1 1 d .
H52 H 1.0081 0.0975 0.3526 0.046 Uiso 1 1 calc R
C53 C 1.0724(4) 0.03874(15) 0.29451(16) 0.0348(8) Uani 1 1 d .
H53 H 1.1619 0.0538 0.2953 0.042 Uiso 1 1 calc R
C54 C 1.0350(4) -0.00900(16) 0.25923(16) 0.0389(9) Uani 1 1 d .
H54 H 1.0983 -0.0268 0.2355 0.047 Uiso 1 1 calc R
C55 C 0.9058(5) -0.03096(17) 0.25846(17) 0.0485(11) Uani 1 1 d .
H55 H 0.8801 -0.0641 0.2343 0.058 Uiso 1 1 calc R
C56 C 0.8130(4) -0.00511(19) 0.29258(18) 0.0480(11) Uani 1 1 d .
H56 H 0.7236 -0.0203 0.2918 0.058 Uiso 1 1 calc R
C57 C 0.3995(5) 0.02784(19) 0.4621(2) 0.0573(12) Uani 1 1 d .
H57 H 0.3298 0.0472 0.4357 0.069 Uiso 1 1 calc R
C58 C 0.5346(5) 0.03785(18) 0.4559(2) 0.0582(13) Uani 1 1 d .
H58 H 0.5586 0.0641 0.4253 0.070 Uiso 1 1 calc R
C59 C 0.3657(4) -0.00962(19) 0.5058(2) 0.0553(12) Uani 1 1 d .
H59 H 0.2724 -0.0164 0.5100 0.066 Uiso 1 1 calc R

loop_
_atom_site_aniso_label
_atom_site_aniso_U_11
_atom_site_aniso_U_22
_atom_site_aniso_U_33
_atom_site_aniso_U_23
_atom_site_aniso_U_13
_atom_site_aniso_U_12
Au1 0.02064(6) 0.02063(6) 0.01332(6) 0.00090(4) 0.00396(4) -0.00505(4)
Ir1 0.01156(5) 0.01131(5) 0.01192(5) 0.00049(4) 0.00229(4) 0.00110(4)
Cl1 0.0491(5) 0.0606(6) 0.0212(4) -0.0010(4) 0.0156(4) -0.0260(5)
P1 0.0144(3) 0.0121(3) 0.0124(3) 0.0006(3) 0.0022(3) -0.0003(3)
P2 0.0136(3) 0.0130(3) 0.0119(3) 0.0001(3) 0.0014(3) 0.0016(3)
P3 0.0133(3) 0.0125(3) 0.0137(3) 0.0008(3) 0.0027(3) -0.0006(3)
C1 0.0228(15) 0.0217(15) 0.0133(14) 0.0033(12) 0.0023(13) 0.0096(12)
C2 0.0192(15) 0.0136(14) 0.0232(16) 0.0082(12) 0.0052(13) 0.0073(12)
C3 0.0179(15) 0.0179(15) 0.0282(17) 0.0000(13) 0.0030(13) 0.0051(12)
C4 0.0161(14) 0.0212(15) 0.0246(16) -0.0036(13) 0.0048(12) 0.0016(12)
C5 0.0142(14) 0.0206(15) 0.0181(15) 0.0037(12) 0.0074(12) 0.0029(11)
C6 0.0138(14) 0.0173(15) 0.0241(16) -0.0013(13) 0.0079(12) -0.0002(11)
C7 0.0152(14) 0.0235(16) 0.0330(18) -0.0060(14) -0.0013(13) 0.0021(12)
C8 0.0216(16) 0.0258(16) 0.0247(17) -0.0050(14) -0.0042(13) 0.0100(13)
C9 0.0170(14) 0.0161(14) 0.0099(13) -0.0014(11) 0.0039(11) 0.0010(11)
C10 0.0198(15) 0.0189(15) 0.0153(14) 0.0010(12) 0.0020(12) 0.0005(12)
C11 0.0213(15) 0.0255(16) 0.0149(14) 0.0010(12) 0.0003(12) 0.0062(12)
C12 0.0114(13) 0.0326(17) 0.0207(16) 0.0005(13) 0.0007(12) 0.0011(12)
C13 0.0206(15) 0.0223(15) 0.0222(16) 0.0016(13) 0.0018(13) -0.0055(12)
C14 0.0143(13) 0.0177(14) 0.0135(14) 0.0022(11) 0.0024(11) 0.0013(11)
C15 0.0143(13) 0.0149(13) 0.0157(14) 0.0021(11) 0.0044(11) 0.0009(11)
C16 0.0260(16) 0.0161(15) 0.0222(16) -0.0033(12) 0.0058(13) -0.0058(12)
C17 0.0382(19) 0.0223(16) 0.0185(16) -0.0016(13) 0.0111(14) -0.0039(14)
C18 0.0247(16) 0.0169(15) 0.0313(18) 0.0069(13) 0.0135(14) 0.0012(12)
C19 0.0174(15) 0.0159(15) 0.0308(17) 0.0014(13) 0.0024(13) -0.0018(12)
C20 0.0204(15) 0.0176(15) 0.0197(15) 0.0002(12) 0.0019(13) 0.0012(12)
C21 0.0142(13) 0.0193(15) 0.0171(15) -0.0023(12) 0.0033(12) -0.0035(11)
C22 0.0193(15) 0.0193(15) 0.0259(17) -0.0019(13) 0.0053(13) -0.0018(12)
C23 0.0221(16) 0.0202(16) 0.0367(19) -0.0070(14) 0.0050(14) -0.0003(13)
C24 0.0287(18) 0.038(2) 0.036(2) -0.0194(17) 0.0088(15) -0.0014(15)
C25 0.0361(19) 0.042(2) 0.0180(16) -0.0078(15) 0.0048(15) -0.0032(16)
C26 0.0244(16) 0.0244(16) 0.0217(16) -0.0017(13) 0.0037(13) -0.0009(13)
C27 0.0116(13) 0.0112(13) 0.0177(14) 0.0007(11) 0.0026(11) -0.0003(10)
C28 0.0164(14) 0.0175(14) 0.0200(15) 0.0048(12) 0.0021(12) 0.0003(11)
C29 0.0170(14) 0.0153(14) 0.0260(16) 0.0060(13) 0.0020(13) 0.0009(12)
C30 0.0168(14) 0.0141(14) 0.0293(17) -0.0045(13) 0.0031(13) 0.0011(11)
C31 0.0202(15) 0.0202(15) 0.0171(15) -0.0053(12) 0.0019(12) 0.0021(12)
C32 0.0127(13) 0.0116(13) 0.0160(14) 0.0015(11) -0.0012(11) 0.0016(10)
C33 0.0159(14) 0.0150(13) 0.0126(13) -0.0028(11) 0.0028(11) -0.0012(11)
C34 0.0204(15) 0.0218(15) 0.0207(15) 0.0032(13) 0.0026(13) 0.0034(12)
C35 0.0181(15) 0.0326(18) 0.0344(19) 0.0003(15) 0.0079(14) 0.0053(13)
C36 0.0237(16) 0.0350(19) 0.0255(17) -0.0008(15) 0.0152(14) -0.0017(14)
C37 0.0285(17) 0.0273(17) 0.0126(14) 0.0011(13) 0.0043(13) -0.0031(13)
C38 0.0178(14) 0.0184(14) 0.0161(14) -0.0022(12) -0.0002(12) 0.0002(11)
C39 0.0156(14) 0.0142(14) 0.0164(14) -0.0021(11) 0.0004(12) 0.0024(11)
C40 0.0208(15) 0.0168(14) 0.0195(15) 0.0011(12) 0.0030(12) 0.0017(12)
C41 0.0199(15) 0.0160(15) 0.0316(18) -0.0031(13) 0.0051(13) -0.0016(12)
C42 0.0204(16) 0.0264(17) 0.0328(19) -0.0095(15) -0.0034(14) -0.0058(13)
C43 0.0314(18) 0.042(2) 0.0180(16) -0.0083(15) -0.0015(14) -0.0086(16)
C44 0.0224(16) 0.0288(17) 0.0200(16) -0.0050(13) 0.0017(13) -0.0046(13)
C45 0.0264(18) 0.0345(19) 0.041(2) 0.0057(16) 0.0144(16) 0.0025(15)
C46 0.0259(17) 0.039(2) 0.0299(19) 0.0013(16) 0.0028(15) -0.0063(15)
C47 0.0327(18) 0.0269(17) 0.0271(18) -0.0042(14) 0.0040(15) -0.0004(14)
C48 0.0265(17) 0.037(2) 0.0244(17) 0.0022(15) 0.0040(14) 0.0075(14)
C49 0.0252(17) 0.039(2) 0.0270(18) -0.0019(15) 0.0049(14) -0.0101(15)
C50 0.046(2) 0.0246(17) 0.0343(19) -0.0070(15) 0.0231(17) -0.0086(15)
C51 0.049(2) 0.048(2) 0.039(2) 0.0197(19) 0.0127(19) 0.0114(19)
C52 0.056(2) 0.0278(19) 0.031(2) 0.0068(15) 0.0100(18) -0.0066(17)
C53 0.038(2) 0.037(2) 0.0293(19) 0.0120(16) 0.0021(16) -0.0059(16)
C54 0.054(2) 0.036(2) 0.0266(19) 0.0041(16) 0.0048(17) 0.0062(18)
C55 0.072(3) 0.044(2) 0.025(2) 0.0005(17) -0.012(2) -0.019(2)
C56 0.037(2) 0.066(3) 0.038(2) 0.025(2) -0.0085(19) -0.017(2)
C57 0.059(3) 0.049(3) 0.063(3) -0.030(2) 0.002(2) -0.005(2)
C58 0.080(3) 0.043(3) 0.055(3) -0.032(2) 0.020(3) -0.027(2)
C59 0.041(2) 0.056(3) 0.072(3) -0.040(3) 0.020(2) -0.019(2)

loop_
_atom_type_symbol
_atom_type_description
_atom_type_scat_dispersion_real
_atom_type_scat_dispersion_imag
_atom_type_scat_source
C C 0.0033 0.0016 'International Tables Vol C Tables 4.2.6.8 and 6.1.1.4'
H H 0.0000 0.0000 'International Tables Vol C Tables 4.2.6.8 and 6.1.1.4'
Au Au -2.0133 8.8022 'International Tables Vol C Tables 4.2.6.8 and 6.1.1.4'
Cl Cl 0.1484 0.1585 'International Tables Vol C Tables 4.2.6.8 and 6.1.1.4'
Ir Ir -1.4442 7.9887 'International Tables Vol C Tables 4.2.6.8 and 6.1.1.4'
P P 0.1023 0.0942 'International Tables Vol C Tables 4.2.6.8 and 6.1.1.4'

loop_
_geom_angle_atom_site_label_1
_geom_angle_atom_site_label_2
_geom_angle_atom_site_label_3
_geom_angle
_geom_angle_site_symmetry_1
_geom_angle_site_symmetry_3
P1 Au1 Cl1 178.41(3) . .
C5 Ir1 C6 38.53(11) . .
C5 Ir1 C2 77.67(11) . .
C6 Ir1 C2 86.67(11) . .
C5 Ir1 C1 93.07(11) . .
C6 Ir1 C1 78.92(11) . .
C2 Ir1 C1 35.69(10) . .
C5 Ir1 P1 88.81(8) . .
C6 Ir1 P1 92.40(8) . .
C2 Ir1 P1 159.41(8) . .
C1 Ir1 P1 163.15(8) . .
C5 Ir1 P3 103.72(8) . .
C6 Ir1 P3 142.25(8) . .
C2 Ir1 P3 83.73(8) . .
C1 Ir1 P3 111.22(8) . .
P1 Ir1 P3 84.50(2) . .
C5 Ir1 P2 143.38(8) . .
C6 Ir1 P2 105.66(8) . .
C2 Ir1 P2 115.20(8) . .
C1 Ir1 P2 83.64(8) . .
P1 Ir1 P2 84.88(2) . .
P3 Ir1 P2 111.48(2) . .
C27 P1 C9 100.72(12) . .
C27 P1 Au1 106.74(9) . .
C9 P1 Au1 109.31(9) . .
C27 P1 Ir1 108.77(9) . .
C9 P1 Ir1 108.28(9) . .
Au1 P1 Ir1 121.10(3) . .
C33 P2 C32 103.60(13) . .
C33 P2 C39 103.35(13) . .
C32 P2 C39 96.66(12) . .
C33 P2 Ir1 121.96(9) . .
C32 P2 Ir1 109.04(9) . .
C39 P2 Ir1 118.46(9) . .
C14 P3 C21 102.63(13) . .
C14 P3 C15 103.80(12) . .
C21 P3 C15 101.23(13) . .
C14 P3 Ir1 109.25(9) . .
C21 P3 Ir1 111.80(9) . .
C15 P3 Ir1 125.60(9) . .
C2 C1 C8 123.2(3) . .
C2 C1 Ir1 71.94(16) . .
C8 C1 Ir1 110.50(19) . .
C2 C1 H1 119.6(18) . .
C8 C1 H1 112.9(17) . .
Ir1 C1 H1 108.9(17) . .
C1 C2 C3 121.7(3) . .
C1 C2 Ir1 72.36(16) . .
C3 C2 Ir1 113.71(19) . .
C1 C2 H2 115.5(19) . .
C3 C2 H2 115.9(19) . .
Ir1 C2 H2 108.9(18) . .
C4 C3 C2 113.5(2) . .
C4 C3 H3A 108.9 . .
C2 C3 H3A 108.9 . .
C4 C3 H3B 108.9 . .
C2 C3 H3B 108.9 . .
H3A C3 H3B 107.7 . .
C5 C4 C3 112.7(2) . .
C5 C4 H4A 109.1 . .
C3 C4 H4A 109.1 . .
C5 C4 H4B 109.0 . .
C3 C4 H4B 109.0 . .
H4A C4 H4B 107.8 . .
C6 C5 C4 123.2(3) . .
C6 C5 Ir1 70.94(16) . .
C4 C5 Ir1 115.82(19) . .
C6 C5 H5 116.4(16) . .
C4 C5 H5 112.7(16) . .
Ir1 C5 H5 110.4(17) . .
C5 C6 C7 121.6(3) . .
C5 C6 Ir1 70.53(16) . .
C7 C6 Ir1 115.7(2) . .
C5 C6 H6 116.3(19) . .
C7 C6 H6 114.6(19) . .
Ir1 C6 H6 109.7(19) . .
C8 C7 C6 113.7(2) . .
C8 C7 H7A 108.8 . .
C6 C7 H7A 108.8 . .
C8 C7 H7B 108.8 . .
C6 C7 H7B 108.8 . .
H7A C7 H7B 107.7 . .
C1 C8 C7 114.1(2) . .
C1 C8 H8A 108.7 . .
C7 C8 H8A 108.7 . .
C1 C8 H8B 108.7 . .
C7 C8 H8B 108.7 . .
H8A C8 H8B 107.6 . .
C14 C9 C10 119.4(2) . .
C14 C9 P1 118.6(2) . .
C10 C9 P1 121.9(2) . .
C11 C10 C9 120.5(3) . .
C11 C10 H10 119.7 . .
C9 C10 H10 119.7 . .
C10 C11 C12 120.2(3) . .
C10 C11 H11 119.9 . .
C12 C11 H11 119.9 . .
C13 C12 C11 119.7(3) . .
C13 C12 H12 120.1 . .
C11 C12 H12 120.1 . .
C12 C13 C14 120.5(3) . .
C12 C13 H13 119.8 . .
C14 C13 H13 119.8 . .
C9 C14 C13 119.7(2) . .
C9 C14 P3 117.0(2) . .
C13 C14 P3 123.3(2) . .
C16 C15 C20 118.5(3) . .
C16 C15 P3 119.1(2) . .
C20 C15 P3 122.3(2) . .
C15 C16 C17 121.1(3) . .
C15 C16 H16 119.5 . .
C17 C16 H16 119.5 . .
C18 C17 C16 120.2(3) . .
C18 C17 H17 119.9 . .
C16 C17 H17 119.9 . .
C17 C18 C19 119.4(3) . .
C17 C18 H18 120.3 . .
C19 C18 H18 120.3 . .
C18 C19 C20 120.3(3) . .
C18 C19 H19 119.9 . .
C20 C19 H19 119.9 . .
C19 C20 C15 120.5(3) . .
C19 C20 H20 119.8 . .
C15 C20 H20 119.8 . .
C26 C21 C22 118.4(3) . .
C26 C21 P3 120.7(2) . .
C22 C21 P3 120.6(2) . .
C23 C22 C21 120.8(3) . .
C23 C22 H22 119.6 . .
C21 C22 H22 119.6 . .
C24 C23 C22 120.3(3) . .
C24 C23 H23 119.9 . .
C22 C23 H23 119.9 . .
C23 C24 C25 119.6(3) . .
C23 C24 H24 120.2 . .
C25 C24 H24 120.2 . .
C24 C25 C26 120.6(3) . .
C24 C25 H25 119.7 . .
C26 C25 H25 119.7 . .
C25 C26 C21 120.3(3) . .
C25 C26 H26 119.8 . .
C21 C26 H26 119.8 . .
C32 C27 C28 119.0(2) . .
C32 C27 P1 118.62(19) . .
C28 C27 P1 122.3(2) . .
C29 C28 C27 120.4(3) . .
C29 C28 H28 119.8 . .
C27 C28 H28 119.8 . .
C28 C29 C30 120.5(3) . .
C28 C29 H29 119.8 . .
C30 C29 H29 119.8 . .
C31 C30 C29 119.6(3) . .
C31 C30 H30 120.2 . .
C29 C30 H30 120.2 . .
C30 C31 C32 120.8(3) . .
C30 C31 H31 119.6 . .
C32 C31 H31 119.6 . .
C27 C32 C31 119.7(2) . .
C27 C32 P2 117.6(2) . .
C31 C32 P2 122.3(2) . .
C34 C33 C38 118.3(3) . .
C34 C33 P2 120.4(2) . .
C38 C33 P2 120.9(2) . .
C33 C34 C35 120.5(3) . .
C33 C34 H34 119.7 . .
C35 C34 H34 119.7 . .
C36 C35 C34 120.8(3) . .
C36 C35 H35 119.6 . .
C34 C35 H35 119.6 . .
C35 C36 C37 119.5(3) . .
C35 C36 H36 120.2 . .
C37 C36 H36 120.2 . .
C36 C37 C38 120.3(3) . .
C36 C37 H37 119.9 . .
C38 C37 H37 119.9 . .
C37 C38 C33 120.6(3) . .
C37 C38 H38 119.7 . .
C33 C38 H38 119.7 . .
C44 C39 C40 118.3(3) . .
C44 C39 P2 126.2(2) . .
C40 C39 P2 115.4(2) . .
C41 C40 C39 121.3(3) . .
C41 C40 H40 119.3 . .
C39 C40 H40 119.3 . .
C42 C41 C40 119.5(3) . .
C42 C41 H41 120.2 . .
C40 C41 H41 120.2 . .
C43 C42 C41 120.0(3) . .
C43 C42 H42 120.0 . .
C41 C42 H42 120.0 . .
C42 C43 C44 120.8(3) . .
C42 C43 H43 119.6 . .
C44 C43 H43 119.6 . .
C39 C44 C43 120.0(3) . .
C39 C44 H44 120.0 . .
C43 C44 H44 120.0 . .
C46 C45 C50 119.5(3) . .
C46 C45 H45 120.3 . .
C50 C45 H45 120.3 . .
C47 C46 C45 120.4(3) . .
C47 C46 H46 119.8 . .
C45 C46 H46 119.8 . .
C48 C47 C46 120.0(3) . .
C48 C47 H47 120.0 . .
C46 C47 H47 120.0 . .
C47 C48 C49 120.1(3) . .
C47 C48 H48 119.9 . .
C49 C48 H48 119.9 . .
C48 C49 C50 120.1(3) . .
C48 C49 H49 120.0 . .
C50 C49 H49 120.0 . .
C49 C50 C45 119.9(3) . .
C49 C50 H50 120.0 . .
C45 C50 H50 120.0 . .
C52 C51 C56 119.2(4) . .
C52 C51 H51 120.4 . .
C56 C51 H51 120.4 . .
C53 C52 C51 120.8(4) . .
C53 C52 H52 119.6 . .
C51 C52 H52 119.6 . .
C52 C53 C54 120.2(4) . .
C52 C53 H53 119.9 . .
C54 C53 H53 119.9 . .
C55 C54 C53 119.8(4) . .
C55 C54 H54 120.1 . .
C53 C54 H54 120.1 . .
C54 C55 C56 120.3(4) . .
C54 C55 H55 119.8 . .
C56 C55 H55 119.8 . .
C55 C56 C51 119.6(4) . .
C55 C56 H56 120.2 . .
C51 C56 H56 120.2 . .
C59 C57 C58 120.0(5) . .
C59 C57 H57 120.0 . .
C58 C57 H57 120.0 . .
C59 C58 C57 119.5(4) 3_656 .
C59 C58 H58 120.2 3_656 .
C57 C58 H58 120.2 . .
C57 C59 C58 120.4(4) . 3_656
C57 C59 H59 119.8 . .
C58 C59 H59 119.8 3_656 .

loop_
_geom_bond_atom_site_label_1
_geom_bond_atom_site_label_2
_geom_bond_distance
_geom_bond_site_symmetry_2
Au1 P1 2.2633(7) .
Au1 Cl1 2.3075(8) .
Ir1 C5 2.167(3) .
Ir1 C6 2.172(3) .
Ir1 C2 2.275(3) .
Ir1 C1 2.281(3) .
Ir1 P1 2.3085(7) .
Ir1 P3 2.3206(7) .
Ir1 P2 2.3284(7) .
P1 C27 1.839(3) .
P1 C9 1.852(3) .
P2 C33 1.832(3) .
P2 C32 1.835(3) .
P2 C39 1.851(3) .
P3 C14 1.830(3) .
P3 C21 1.833(3) .
P3 C15 1.834(3) .
C1 C2 1.396(4) .
C1 C8 1.516(4) .
C1 H1 0.93(3) .
C2 C3 1.529(4) .
C2 H2 0.92(3) .
C3 C4 1.525(4) .
C3 H3A 0.9900 .
C3 H3B 0.9900 .
C4 C5 1.519(4) .
C4 H4A 0.9900 .
C4 H4B 0.9900 .
C5 C6 1.431(4) .
C5 H5 0.95(3) .
C6 C7 1.535(4) .
C6 H6 0.88(3) .
C7 C8 1.531(4) .
C7 H7A 0.9900 .
C7 H7B 0.9900 .
C8 H8A 0.9900 .
C8 H8B 0.9900 .
C9 C14 1.394(4) .
C9 C10 1.403(4) .
C10 C11 1.383(4) .
C10 H10 0.9500 .
C11 C12 1.391(4) .
C11 H11 0.9500 .
C12 C13 1.390(4) .
C12 H12 0.9500 .
C13 C14 1.400(4) .
C13 H13 0.9500 .
C15 C16 1.383(4) .
C15 C20 1.399(4) .
C16 C17 1.389(4) .
C16 H16 0.9500 .
C17 C18 1.385(4) .
C17 H17 0.9500 .
C18 C19 1.387(4) .
C18 H18 0.9500 .
C19 C20 1.392(4) .
C19 H19 0.9500 .
C20 H20 0.9500 .
C21 C26 1.397(4) .
C21 C22 1.399(4) .
C22 C23 1.385(4) .
C22 H22 0.9500 .
C23 C24 1.379(5) .
C23 H23 0.9500 .
C24 C25 1.384(5) .
C24 H24 0.9500 .
C25 C26 1.385(4) .
C25 H25 0.9500 .
C26 H26 0.9500 .
C27 C32 1.393(4) .
C27 C28 1.413(4) .
C28 C29 1.379(4) .
C28 H28 0.9500 .
C29 C30 1.392(4) .
C29 H29 0.9500 .
C30 C31 1.382(4) .
C30 H30 0.9500 .
C31 C32 1.403(4) .
C31 H31 0.9500 .
C33 C34 1.386(4) .
C33 C38 1.404(4) .
C34 C35 1.387(4) .
C34 H34 0.9500 .
C35 C36 1.373(4) .
C35 H35 0.9500 .
C36 C37 1.381(4) .
C36 H36 0.9500 .
C37 C38 1.383(4) .
C37 H37 0.9500 .
C38 H38 0.9500 .
C39 C44 1.393(4) .
C39 C40 1.393(4) .
C40 C41 1.386(4) .
C40 H40 0.9500 .
C41 C42 1.385(4) .
C41 H41 0.9500 .
C42 C43 1.366(4) .
C42 H42 0.9500 .
C43 C44 1.397(4) .
C43 H43 0.9500 .
C44 H44 0.9500 .
C45 C46 1.379(5) .
C45 C50 1.390(5) .
C45 H45 0.9500 .
C46 C47 1.378(4) .
C46 H46 0.9500 .
C47 C48 1.376(4) .
C47 H47 0.9500 .
C48 C49 1.377(4) .
C48 H48 0.9500 .
C49 C50 1.380(5) .
C49 H49 0.9500 .
C50 H50 0.9500 .
C51 C52 1.375(5) .
C51 C56 1.391(6) .
C51 H51 0.9500 .
C52 C53 1.365(5) .
C52 H52 0.9500 .
C53 C54 1.375(5) .
C53 H53 0.9500 .
C54 C55 1.374(5) .
C54 H54 0.9500 .
C55 C56 1.380(6) .
C55 H55 0.9500 .
C56 H56 0.9500 .
C57 C59 1.355(6) .
C57 C58 1.377(6) .
C57 H57 0.9500 .
C58 C59 1.371(6) 3_656
C58 H58 0.9500 .
C59 C58 1.370(6) 3_656
C59 H59 0.9500 .

loop_
_geom_torsion_atom_site_label_1
_geom_torsion_atom_site_label_2
_geom_torsion_atom_site_label_3
_geom_torsion_atom_site_label_4
_geom_torsion
_geom_torsion_site_symmetry_4
C5 Ir1 P1 C27 135.07(12) .
C6 Ir1 P1 C27 96.69(12) .
C2 Ir1 P1 C27 -176.4(2) .
C1 Ir1 P1 C27 38.4(3) .
P3 Ir1 P1 C27 -121.03(9) .
P2 Ir1 P1 C27 -8.82(9) .
C5 Ir1 P1 C9 -116.32(12) .
C6 Ir1 P1 C9 -154.69(12) .
C2 Ir1 P1 C9 -67.8(2) .
C1 Ir1 P1 C9 147.0(3) .
P3 Ir1 P1 C9 -12.41(9) .
P2 Ir1 P1 C9 99.79(9) .
C5 Ir1 P1 Au1 10.99(8) .
C6 Ir1 P1 Au1 -27.39(8) .
C2 Ir1 P1 Au1 59.5(2) .
C1 Ir1 P1 Au1 -85.7(3) .
P3 Ir1 P1 Au1 114.89(4) .
P2 Ir1 P1 Au1 -132.90(4) .
C5 Ir1 P2 C33 164.90(16) .
C6 Ir1 P2 C33 154.90(13) .
C2 Ir1 P2 C33 61.16(14) .
C1 Ir1 P2 C33 78.32(13) .
P1 Ir1 P2 C33 -114.04(11) .
P3 Ir1 P2 C33 -32.01(11) .
C5 Ir1 P2 C32 -74.53(16) .
C6 Ir1 P2 C32 -84.53(12) .
C2 Ir1 P2 C32 -178.27(12) .
C1 Ir1 P2 C32 -161.11(12) .
P1 Ir1 P2 C32 6.53(9) .
P3 Ir1 P2 C32 88.56(9) .
C5 Ir1 P2 C39 34.53(17) .
C6 Ir1 P2 C39 24.53(13) .
C2 Ir1 P2 C39 -69.21(14) .
C1 Ir1 P2 C39 -52.05(13) .
P1 Ir1 P2 C39 115.59(11) .
P3 Ir1 P2 C39 -162.38(10) .
C5 Ir1 P3 C14 100.75(12) .
C6 Ir1 P3 C14 100.14(16) .
C2 Ir1 P3 C14 176.40(12) .
C1 Ir1 P3 C14 -160.39(12) .
P1 Ir1 P3 C14 13.33(10) .
P2 Ir1 P3 C14 -68.95(10) .
C5 Ir1 P3 C21 -12.15(13) .
C6 Ir1 P3 C21 -12.77(17) .
C2 Ir1 P3 C21 63.50(12) .
C1 Ir1 P3 C21 86.70(13) .
P1 Ir1 P3 C21 -99.58(10) .
P2 Ir1 P3 C21 178.14(10) .
C5 Ir1 P3 C15 -135.13(13) .
C6 Ir1 P3 C15 -135.74(17) .
C2 Ir1 P3 C15 -59.48(13) .
C1 Ir1 P3 C15 -36.28(14) .
P1 Ir1 P3 C15 137.44(11) .
P2 Ir1 P3 C15 55.16(11) .
C5 Ir1 C1 C2 63.83(19) .
C6 Ir1 C1 C2 99.86(19) .
P1 Ir1 C1 C2 159.9(2) .
P3 Ir1 C1 C2 -42.16(19) .
P2 Ir1 C1 C2 -152.77(18) .
C5 Ir1 C1 C8 -55.7(2) .
C6 Ir1 C1 C8 -19.7(2) .
C2 Ir1 C1 C8 -119.5(3) .
P1 Ir1 C1 C8 40.3(4) .
P3 Ir1 C1 C8 -161.70(18) .
P2 Ir1 C1 C8 87.69(19) .
C8 C1 C2 C3 -4.3(4) .
Ir1 C1 C2 C3 -107.4(3) .
C8 C1 C2 Ir1 103.1(3) .
C5 Ir1 C2 C1 -113.45(19) .
C6 Ir1 C2 C1 -75.58(19) .
P1 Ir1 C2 C1 -163.53(18) .
P3 Ir1 C2 C1 140.98(18) .
P2 Ir1 C2 C1 30.2(2) .
C5 Ir1 C2 C3 4.1(2) .
C6 Ir1 C2 C3 42.0(2) .
C1 Ir1 C2 C3 117.5(3) .
P1 Ir1 C2 C3 -46.0(4) .
P3 Ir1 C2 C3 -101.5(2) .
P2 Ir1 C2 C3 147.72(18) .
C1 C2 C3 C4 93.4(3) .
Ir1 C2 C3 C4 10.2(3) .
C2 C3 C4 C5 -25.0(3) .
C3 C4 C5 C6 -53.9(4) .
C3 C4 C5 Ir1 29.4(3) .
C2 Ir1 C5 C6 100.30(18) .
C1 Ir1 C5 C6 67.89(18) .
P1 Ir1 C5 C6 -95.35(16) .
P3 Ir1 C5 C6 -179.40(15) .
P2 Ir1 C5 C6 -15.6(2) .
C6 Ir1 C5 C4 -118.4(3) .
C2 Ir1 C5 C4 -18.1(2) .
C1 Ir1 C5 C4 -50.5(2) .
P1 Ir1 C5 C4 146.2(2) .
P3 Ir1 C5 C4 62.2(2) .
P2 Ir1 C5 C4 -134.01(17) .
C4 C5 C6 C7 0.1(4) .
Ir1 C5 C6 C7 -108.9(3) .
C4 C5 C6 Ir1 108.9(3) .
C2 Ir1 C6 C5 -74.33(18) .
C1 Ir1 C6 C5 -109.49(18) .
P1 Ir1 C6 C5 85.07(16) .
P3 Ir1 C6 C5 1.0(2) .
P2 Ir1 C6 C5 170.42(15) .
C5 Ir1 C6 C7 116.5(3) .
C2 Ir1 C6 C7 42.2(2) .
C1 Ir1 C6 C7 7.1(2) .
P1 Ir1 C6 C7 -158.4(2) .
P3 Ir1 C6 C7 117.50(19) .
P2 Ir1 C6 C7 -73.0(2) .
C5 C6 C7 C8 88.9(3) .
Ir1 C6 C7 C8 6.8(3) .
C2 C1 C8 C7 -51.8(4) .
Ir1 C1 C8 C7 29.6(3) .
C6 C7 C8 C1 -24.5(4) .
C27 P1 C9 C14 123.6(2) .
Au1 P1 C9 C14 -124.3(2) .
Ir1 P1 C9 C14 9.5(2) .
C27 P1 C9 C10 -57.1(2) .
Au1 P1 C9 C10 55.0(2) .
Ir1 P1 C9 C10 -171.2(2) .
C14 C9 C10 C11 -1.8(4) .
P1 C9 C10 C11 178.9(2) .
C9 C10 C11 C12 1.1(4) .
C10 C11 C12 C13 0.6(4) .
C11 C12 C13 C14 -1.5(4) .
C10 C9 C14 C13 0.9(4) .
P1 C9 C14 C13 -179.7(2) .
C10 C9 C14 P3 -177.7(2) .
P1 C9 C14 P3 1.6(3) .
C12 C13 C14 C9 0.7(4) .
C12 C13 C14 P3 179.3(2) .
C21 P3 C14 C9 106.8(2) .
C15 P3 C14 C9 -148.1(2) .
Ir1 P3 C14 C9 -12.0(2) .
C21 P3 C14 C13 -71.8(3) .
C15 P3 C14 C13 33.3(3) .
Ir1 P3 C14 C13 169.4(2) .
C14 P3 C15 C16 103.7(2) .
C21 P3 C15 C16 -150.2(2) .
Ir1 P3 C15 C16 -22.7(3) .
C14 P3 C15 C20 -73.8(2) .
C21 P3 C15 C20 32.3(3) .
Ir1 P3 C15 C20 159.75(18) .
C20 C15 C16 C17 1.1(4) .
P3 C15 C16 C17 -176.5(2) .
C15 C16 C17 C18 -0.3(5) .
C16 C17 C18 C19 -0.6(5) .
C17 C18 C19 C20 0.5(4) .
C18 C19 C20 C15 0.4(4) .
C16 C15 C20 C19 -1.2(4) .
P3 C15 C20 C19 176.4(2) .
C14 P3 C21 C26 -35.0(3) .
C15 P3 C21 C26 -142.1(2) .
Ir1 P3 C21 C26 81.9(2) .
C14 P3 C21 C22 151.7(2) .
C15 P3 C21 C22 44.6(3) .
Ir1 P3 C21 C22 -91.3(2) .
C26 C21 C22 C23 -1.9(4) .
P3 C21 C22 C23 171.5(2) .
C21 C22 C23 C24 0.9(5) .
C22 C23 C24 C25 0.7(5) .
C23 C24 C25 C26 -1.2(5) .
C24 C25 C26 C21 0.2(5) .
C22 C21 C26 C25 1.3(4) .
P3 C21 C26 C25 -172.1(2) .
C9 P1 C27 C32 -102.9(2) .
Au1 P1 C27 C32 143.00(19) .
Ir1 P1 C27 C32 10.8(2) .
C9 P1 C27 C28 79.2(2) .
Au1 P1 C27 C28 -34.9(2) .
Ir1 P1 C27 C28 -167.1(2) .
C32 C27 C28 C29 1.3(4) .
P1 C27 C28 C29 179.1(2) .
C27 C28 C29 C30 -0.7(4) .
C28 C29 C30 C31 0.1(4) .
C29 C30 C31 C32 0.1(4) .
C28 C27 C32 C31 -1.1(4) .
P1 C27 C32 C31 -179.1(2) .
C28 C27 C32 P2 172.3(2) .
P1 C27 C32 P2 -5.7(3) .
C30 C31 C32 C27 0.5(4) .
C30 C31 C32 P2 -172.6(2) .
C33 P2 C32 C27 129.2(2) .
C39 P2 C32 C27 -125.3(2) .
Ir1 P2 C32 C27 -2.1(2) .
C33 P2 C32 C31 -57.6(3) .
C39 P2 C32 C31 47.9(3) .
Ir1 P2 C32 C31 171.1(2) .
C32 P2 C33 C34 -27.5(3) .
C39 P2 C33 C34 -127.8(2) .
Ir1 P2 C33 C34 95.7(2) .
C32 P2 C33 C38 159.8(2) .
C39 P2 C33 C38 59.5(2) .
Ir1 P2 C33 C38 -77.0(2) .
C38 C33 C34 C35 -1.4(4) .
P2 C33 C34 C35 -174.3(2) .
C33 C34 C35 C36 -0.9(5) .
C34 C35 C36 C37 2.1(5) .
C35 C36 C37 C38 -0.9(5) .
C36 C37 C38 C33 -1.5(4) .
C34 C33 C38 C37 2.6(4) .
P2 C33 C38 C37 175.5(2) .
C33 P2 C39 C44 -12.3(3) .
C32 P2 C39 C44 -118.0(3) .
Ir1 P2 C39 C44 126.1(2) .
C33 P2 C39 C40 164.3(2) .
C32 P2 C39 C40 58.6(2) .
Ir1 P2 C39 C40 -57.3(2) .
C44 C39 C40 C41 0.8(4) .
P2 C39 C40 C41 -176.1(2) .
C39 C40 C41 C42 -1.7(4) .
C40 C41 C42 C43 1.1(5) .
C41 C42 C43 C44 0.2(5) .
C40 C39 C44 C43 0.6(4) .
P2 C39 C44 C43 177.1(2) .
C42 C43 C44 C39 -1.1(5) .
C50 C45 C46 C47 -1.1(5) .
C45 C46 C47 C48 0.1(5) .
C46 C47 C48 C49 1.1(5) .
C47 C48 C49 C50 -1.5(5) .
C48 C49 C50 C45 0.6(5) .
C46 C45 C50 C49 0.7(5) .
C56 C51 C52 C53 0.0(5) .
C51 C52 C53 C54 0.1(5) .
C52 C53 C54 C55 -0.3(5) .
C53 C54 C55 C56 0.4(5) .
C54 C55 C56 C51 -0.3(5) .
C52 C51 C56 C55 0.1(5) .
C59 C57 C58 C59 0.1(6) 3_656
C58 C57 C59 C58 -0.1(6) 3_656
